data_4020515
loop_
_publ_author_name
'Caroline Roche'
'Katar\'ina Kadle\<c\'ikov\'a'
'Ama\"el Veyron'
'Philippe Delair'
'Christian Philouze'
'Andrew E. Greene'
'David Flot'
'Manfred Burghammer'

_publ_section_title
;
 New Asymmetric Approach to Natural Pyrrolizidines:
 Synthesis of (+)-Amphorogynine A, (+)-Amphorogynine D,
 and (+)-Retronecine
;
_journal_name_full 'Journal of Organic Chemistry'
_journal_page_first 8352
_journal_page_last 8363
_journal_paper_doi 10.1021/jo050983o
_journal_volume 70
_journal_year 2005
_chemical_formula_sum 'C24 H40 Cl N O2'
_chemical_formula_weight 410.04
_space_group_IT_number 15
_symmetry_cell_setting monoclinic
_symmetry_space_group_name_Hall '-C 2yc'
_symmetry_space_group_name_H-M 'C 1 2/c 1'
_cell_angle_alpha 90
_cell_angle_beta 93.912(5)
_cell_angle_gamma 90
_cell_formula_units_Z 8
_cell_length_a 40.563(7)
_cell_length_b 6.287(1)
_cell_length_c 18.840(3)
_cell_measurement_temperature 100.4
_cell_volume 4793(1)
_diffrn_ambient_temperature 100
_exptl_crystal_density_diffrn 1.136
_cod_depositor_comments
;
The following automatic conversions were performed:
data name '_geom_bond_atom_site_label_D' replaced with
'_geom_hbond_atom_site_label_D' as specified in the replacement file
'/home/antanas/src/cod-tools/trunk/data/replacement-values/replacement_tags.lst'.

data
name '_geom_bond_atom_site_label_H' replaced with
'_geom_hbond_atom_site_label_H' as specified in the replacement file
'/home/antanas/src/cod-tools/trunk/data/replacement-values/replacement_tags.lst'.

data
name '_geom_bond_atom_site_label_A' replaced with
'_geom_hbond_atom_site_label_A' as specified in the replacement file
'/home/antanas/src/cod-tools/trunk/data/replacement-values/replacement_tags.lst'.

data
name '_geom_bond_distance_DH' replaced with '_geom_hbond_distance_DH'
as specified in the replacement file
'/home/antanas/src/cod-tools/trunk/data/replacement-values/replacement_tags.lst'.

data
name '_geom_contact_distance_HA' replaced with
'_geom_hbond_distance_HA' as specified in the replacement file
'/home/antanas/src/cod-tools/trunk/data/replacement-values/replacement_tags.lst'.

data
name '_geom_contact_distance_DA' replaced with
'_geom_hbond_distance_DA' as specified in the replacement file
'/home/antanas/src/cod-tools/trunk/data/replacement-values/replacement_tags.lst'.

data
name '_geom_angle_DHA' replaced with '_geom_hbond_angle_DHA' as
specified in the replacement file
'/home/antanas/src/cod-tools/trunk/data/replacement-values/replacement_tags.lst'.

data
name '_geom_contact_site_symmetry_A' replaced with
'_geom_hbond_site_symmetry_A' as specified in the replacement file
'/home/antanas/src/cod-tools/trunk/data/replacement-values/replacement_tags.lst'.

Automatic conversion script
Id: cif_correct_tags 5005 2017-03-03 11:38:54Z antanas 
;
_cod_original_sg_symbol_H-M 'C 2/c'
_cod_database_code 4020515

loop_
_symmetry_equiv_pos_as_xyz
'  +x,  +y,  +z'
'1/2+x,1/2+y,  +z'
'  -x,  +y,1/2-z'
1/2-x,1/2+y,1/2-z
'  -x,  -y,  -z'
'1/2-x,1/2-y,  -z'
'  +x,  -y,1/2+z'
1/2+x,1/2-y,1/2+z

loop_
_atom_site_label
_atom_site_fract_x
_atom_site_fract_y
_atom_site_fract_z
_atom_site_U_iso_or_equiv
_atom_site_occupancy
_atom_site_refinement_flags
_atom_site_adp_type
_atom_site_calc_flag
_atom_site_calc_attached_atom
Cl(1) -0.717330(7) -0.01620(5) -0.10861(1) 0.02403(7) 1.000 . Uani d ?
O(1) -0.65781(2) -0.1079(1) -0.29053(4) 0.0179(2) 1.000 . Uani d ?
O(2) -0.68709(2) 0.2135(1) -0.36647(5) 0.0318(2) 1.000 . Uani d ?
N(1) -0.72704(2) -0.2092(2) -0.36444(5) 0.0191(2) 1.000 . Uani d ?
C(1) -0.67364(3) -0.3073(2) -0.30703(6) 0.0166(2) 1.000 . Uani d ?
C(2) -0.70160(3) -0.3557(2) -0.25886(6) 0.0204(3) 1.000 . Uani d ?
C(3) -0.72786(3) -0.1957(2) -0.28459(7) 0.0223(3) 1.000 . Uani d ?
C(5) -0.73447(3) -0.0085(2) -0.40624(7) 0.0252(3) 1.000 . Uani d ?
C(6) -0.70086(3) 0.0801(2) -0.42252(7) 0.0244(3) 1.000 . Uani d ?
C(7) -0.68042(3) -0.1208(2) -0.43350(6) 0.0210(3) 1.000 . Uani d ?
C(7a) -0.69234(3) -0.2849(2) -0.38062(6) 0.0167(2) 1.000 . Uani d ?
C(8) -0.64163(3) -0.0841(2) -0.21962(6) 0.0182(3) 1.000 . Uani d ?
C(9) -0.61216(3) -0.2327(2) -0.20428(6) 0.0161(2) 1.000 . Uani d ?
C(10) -0.60782(3) -0.3271(2) -0.13586(6) 0.0166(2) 1.000 . Uani d ?
C(11) -0.58121(3) -0.4654(2) -0.12084(6) 0.0175(2) 1.000 . Uani d ?
C(12) -0.55844(3) -0.5143(2) -0.17075(6) 0.0172(3) 1.000 . Uani d ?
C(13) -0.56234(3) -0.4132(2) -0.23651(6) 0.0177(3) 1.000 . Uani d ?
C(14) -0.58826(3) -0.2719(2) -0.25444(6) 0.0164(2) 1.000 . Uani d ?
C(15) -0.63243(3) 0.1497(2) -0.21274(7) 0.0258(3) 1.000 . Uani d ?
C(16) -0.62998(3) -0.2815(2) -0.07485(6) 0.0206(3) 1.000 . Uani d ?
C(17) -0.52922(3) -0.6599(2) -0.15248(6) 0.0206(3) 1.000 . Uani d ?
C(18) -0.58828(3) -0.1628(2) -0.32716(6) 0.0195(3) 1.000 . Uani d ?
C(19) -0.64963(3) -0.4790(2) -0.05514(8) 0.0284(3) 1.000 . Uani d ?
C(20) -0.60947(4) -0.1977(2) -0.00921(7) 0.0293(3) 1.000 . Uani d ?
C(21) -0.53910(3) -0.8705(2) -0.11935(8) 0.0308(3) 1.000 . Uani d ?
C(22) -0.50355(3) -0.5443(2) -0.10389(9) 0.0332(3) 1.000 . Uani d ?
C(23) -0.55761(3) -0.0204(2) -0.33159(8) 0.0278(3) 1.000 . Uani d ?
C(24) -0.59035(3) -0.3256(2) -0.38796(6) 0.0241(3) 1.000 . Uani d ?
H(1) -0.6562(3) -0.421(2) -0.3089(7) 0.020 1.000 . Uiso d ?
H(2) -0.7097(4) -0.504(2) -0.2685(8) 0.025 1.000 . Uiso d ?
H(3) -0.6952(4) -0.337(2) -0.2071(8) 0.025 1.000 . Uiso d ?
H(4) -0.7220(4) -0.046(2) -0.2716(9) 0.027 1.000 . Uiso d ?
H(5) -0.7518(4) -0.235(2) -0.2702(8) 0.027 1.000 . Uiso d ?
H(6) -0.7467(4) -0.050(2) -0.4510(9) 0.030 1.000 . Uiso d ?
H(7) -0.7465(4) 0.090(2) -0.3789(8) 0.030 1.000 . Uiso d ?
H(8) -0.7044(4) 0.176(2) -0.4656(8) 0.029 1.000 . Uiso d ?
H(9) -0.6847(4) -0.171(2) -0.4822(8) 0.025 1.000 . Uiso d ?
H(10) -0.6569(4) -0.091(2) -0.4286(8) 0.025 1.000 . Uiso d ?
H(11) -0.6953(4) -0.433(2) -0.4022(8) 0.020 1.000 . Uiso d ?
H(12) -0.6586(4) -0.121(2) -0.1864(8) 0.022 1.000 . Uiso d ?
H(13) -0.5782(4) -0.529(2) -0.0738(8) 0.021 1.000 . Uiso d ?
H(14) -0.5467(4) -0.439(2) -0.2717(8) 0.021 1.000 . Uiso d ?
H(15) -0.6514(4) 0.237(2) -0.2187(9) 0.031 1.000 . Uiso d ?
H(16) -0.6216(4) 0.163(2) -0.1650(9) 0.031 1.000 . Uiso d ?
H(17) -0.6176(4) 0.191(2) -0.2498(9) 0.031 1.000 . Uiso d ?
H(18) -0.6447(4) -0.173(2) -0.0883(8) 0.024 1.000 . Uiso d ?
H(19) -0.5193(4) -0.700(2) -0.1947(8) 0.025 1.000 . Uiso d ?
H(20) -0.6077(4) -0.080(2) -0.3349(8) 0.023 1.000 . Uiso d ?
H(21) -0.6642(4) -0.519(2) -0.098(1) 0.034 1.000 . Uiso d ?
H(22) -0.6639(4) -0.445(2) -0.0155(9) 0.034 1.000 . Uiso d ?
H(23) -0.6348(4) -0.593(3) -0.0364(9) 0.034 1.000 . Uiso d ?
H(24) -0.6243(4) -0.172(2) 0.0320(9) 0.035 1.000 . Uiso d ?
H(25) -0.5915(4) -0.298(2) 0.0058(9) 0.035 1.000 . Uiso d ?
H(26) -0.5992(4) -0.062(3) -0.0230(9) 0.035 1.000 . Uiso d ?
H(27) -0.5572(4) -0.945(3) -0.1537(9) 0.037 1.000 . Uiso d ?
H(28) -0.5474(4) -0.840(2) -0.0712(9) 0.037 1.000 . Uiso d ?
H(29) -0.5198(4) -0.962(3) -0.1092(9) 0.037 1.000 . Uiso d ?
H(30) -0.5128(4) -0.514(2) -0.060(1) 0.040 1.000 . Uiso d ?
H(31) -0.4831(4) -0.625(3) -0.0930(9) 0.040 1.000 . Uiso d ?
H(32) -0.4963(4) -0.416(3) -0.1210(9) 0.040 1.000 . Uiso d ?
H(33) -0.5563(4) 0.091(3) -0.2926(9) 0.033 1.000 . Uiso d ?
H(34) -0.5359(4) -0.099(2) -0.3282(9) 0.033 1.000 . Uiso d ?
H(35) -0.5584(4) 0.044(2) -0.376(1) 0.033 1.000 . Uiso d ?
H(36) -0.5928(4) -0.252(2) -0.4372(9) 0.029 1.000 . Uiso d ?
H(37) -0.6101(4) -0.408(2) -0.3865(8) 0.029 1.000 . Uiso d ?
H(38) -0.5720(4) -0.427(2) -0.3862(8) 0.029 1.000 . Uiso d ?
H(39) -0.7433(4) -0.320(2) -0.3775(8) 0.023 1.000 . Uiso d ?
H(40) -0.6764(4) 0.122(2) -0.3338(8) 0.028 1.000 . Uiso d ?

loop_
_atom_site_aniso_label
_atom_site_aniso_U_11
_atom_site_aniso_U_22
_atom_site_aniso_U_33
_atom_site_aniso_U_12
_atom_site_aniso_U_13
_atom_site_aniso_U_23
Cl(1) 0.0215(1) 0.0292(2) 0.0205(1) 0.0061(1) -0.0050(1) -0.0037(1)
O(1) 0.0189(4) 0.0157(4) 0.0181(4) -0.0022(3) -0.0055(3) 0.0008(3)
O(2) 0.0451(5) 0.0152(4) 0.0325(5) 0.0013(4) -0.0176(4) -0.0008(3)
N(1) 0.0169(4) 0.0178(5) 0.0220(5) 0.0012(4) -0.0030(4) -0.0013(4)
C(1) 0.0174(5) 0.0144(5) 0.0176(5) -0.0003(4) -0.0022(4) -0.0007(4)
C(2) 0.0215(5) 0.0207(5) 0.0188(5) -0.0011(4) 0.0004(4) 0.0000(4)
C(3) 0.0190(5) 0.0255(6) 0.0224(6) 0.0012(4) 0.0006(4) -0.0031(4)
C(5) 0.0261(6) 0.0220(6) 0.0261(6) 0.0068(4) -0.0080(5) 0.0008(4)
C(6) 0.0311(6) 0.0175(5) 0.0232(6) 0.0017(5) -0.0086(5) 0.0018(4)
C(7) 0.0248(6) 0.0214(5) 0.0164(5) -0.0003(4) -0.0023(4) 0.0027(4)
C(7a) 0.0165(5) 0.0161(5) 0.0172(5) 0.0009(4) -0.0009(4) -0.0011(4)
C(8) 0.0185(5) 0.0186(5) 0.0169(5) 0.0017(4) -0.0037(4) -0.0014(4)
C(9) 0.0167(5) 0.0147(5) 0.0163(5) -0.0013(4) -0.0024(4) -0.0007(4)
C(10) 0.0173(5) 0.0162(5) 0.0161(5) -0.0003(4) 0.0004(4) -0.0019(4)
C(11) 0.0189(5) 0.0191(5) 0.0143(5) 0.0000(4) -0.0015(4) -0.0003(4)
C(12) 0.0157(5) 0.0177(5) 0.0177(5) -0.0004(4) -0.0015(4) -0.0020(4)
C(13) 0.0162(5) 0.0200(5) 0.0169(5) -0.0005(4) 0.0017(4) -0.0011(4)
C(14) 0.0179(5) 0.0162(5) 0.0145(5) -0.0028(4) -0.0020(4) -0.0002(4)
C(15) 0.0285(6) 0.0170(5) 0.0303(6) 0.0021(5) -0.0092(5) -0.0050(5)
C(16) 0.0219(5) 0.0234(6) 0.0166(5) 0.0057(4) 0.0029(4) 0.0011(4)
C(17) 0.0162(5) 0.0243(5) 0.0211(5) 0.0045(4) 0.0006(4) 0.0000(4)
C(18) 0.0201(5) 0.0218(5) 0.0165(5) -0.0009(4) 0.0002(4) 0.0028(4)
C(19) 0.0253(6) 0.0340(7) 0.0268(6) -0.0006(5) 0.0089(5) 0.0018(5)
C(20) 0.0360(7) 0.0308(7) 0.0211(6) 0.0030(5) 0.0022(5) -0.0078(5)
C(21) 0.0247(6) 0.0253(6) 0.0421(8) 0.0068(5) 0.0001(5) 0.0074(5)
C(22) 0.0184(6) 0.0340(7) 0.0457(8) 0.0030(5) -0.0089(5) -0.0047(6)
C(23) 0.0278(6) 0.0299(6) 0.0255(6) -0.0082(5) 0.0018(5) 0.0066(5)
C(24) 0.0254(6) 0.0292(6) 0.0173(5) 0.0002(5) -0.0006(4) -0.0003(5)

loop_
_geom_bond_atom_site_label_1
_geom_bond_atom_site_label_2
_geom_bond_distance
_geom_bond_site_symmetry_1
_geom_bond_site_symmetry_2
_geom_bond_publ_flag
O(1) C(1) 1.433(1) . . yes
O(1) C(8) 1.455(1) . . yes
O(2) C(6) 1.432(2) . . yes
O(2) H(40) 0.93(2) . . no
N(1) C(3) 1.509(2) . . yes
N(1) C(5) 1.507(2) . . yes
N(1) C(7a) 1.536(2) . . yes
N(1) H(39) 0.98(1) . . no
C(1) C(2) 1.531(2) . . yes
C(1) C(7a) 1.541(2) . . yes
C(1) H(1) 1.01(1) . . no
C(2) C(3) 1.520(2) . . yes
C(2) H(2) 1.00(1) . . no
C(2) H(3) 1.00(1) . . no
C(3) H(4) 1.00(1) . . no
C(3) H(5) 1.06(1) . . no
C(5) C(6) 1.523(2) . . yes
C(5) H(6) 0.98(2) . . no
C(5) H(7) 0.96(2) . . no
C(6) C(7) 1.533(2) . . yes
C(6) H(8) 1.01(1) . . no
C(7) C(7a) 1.535(2) . . yes
C(7) H(9) 0.97(1) . . no
C(7) H(10) 0.97(2) . . no
C(7a) H(11) 1.02(1) . . no
C(8) C(9) 1.529(2) . . yes
C(8) C(15) 1.520(2) . . yes
C(8) H(12) 0.99(1) . . no
C(9) C(10) 1.419(2) . . yes
C(9) C(14) 1.421(2) . . yes
C(10) C(11) 1.400(2) . . yes
C(10) C(16) 1.534(2) . . yes
C(11) C(12) 1.396(2) . . yes
C(11) H(13) 0.97(1) . . no
C(12) C(13) 1.392(2) . . yes
C(12) C(17) 1.518(2) . . yes
C(13) C(14) 1.400(2) . . yes
C(13) H(14) 0.96(1) . . no
C(14) C(18) 1.532(2) . . yes
C(15) H(15) 0.95(2) . . no
C(15) H(16) 0.98(2) . . no
C(15) H(17) 0.99(2) . . no
C(16) C(19) 1.535(2) . . yes
C(16) C(20) 1.536(2) . . yes
C(16) H(18) 0.93(1) . . no
C(17) C(21) 1.529(2) . . yes
C(17) C(22) 1.523(2) . . yes
C(17) H(19) 0.95(1) . . no
C(18) C(23) 1.539(2) . . yes
C(18) C(24) 1.534(2) . . yes
C(18) H(20) 0.95(1) . . no
C(19) H(21) 1.00(2) . . no
C(19) H(22) 1.00(2) . . no
C(19) H(23) 0.99(2) . . no
C(20) H(24) 1.03(2) . . no
C(20) H(25) 0.99(2) . . no
C(20) H(26) 0.99(2) . . no
C(21) H(27) 1.06(2) . . no
C(21) H(28) 1.01(2) . . no
C(21) H(29) 0.98(2) . . no
C(22) H(30) 0.96(2) . . no
C(22) H(31) 0.98(2) . . no
C(22) H(32) 0.92(2) . . no
C(23) H(33) 1.01(2) . . no
C(23) H(34) 1.01(2) . . no
C(23) H(35) 0.93(2) . . no
C(24) H(36) 1.04(2) . . no
C(24) H(37) 0.96(2) . . no
C(24) H(38) 0.98(2) . . no
H(9) H(10) 1.55(2) . . no
H(15) H(17) 1.55(2) . . no
H(22) H(23) 1.58(2) . . no
H(28) H(29) 1.57(2) . . no
H(30) H(31) 1.56(2) . . no
H(30) H(32) 1.50(3) . . no
H(31) H(32) 1.50(2) . . no
H(34) H(35) 1.53(2) . . no
H(36) H(37) 1.57(2) . . no
H(37) H(38) 1.55(2) . . no

loop_
_geom_hbond_atom_site_label_D
_geom_hbond_atom_site_label_H
_geom_hbond_atom_site_label_A
_geom_hbond_distance_DH
_geom_hbond_distance_HA
_geom_hbond_distance_DA
_geom_hbond_angle_DHA
_geom_hbond_site_symmetry_A
O(2) H(40) O(1) 0.93 1.80 2.704(1) 164.1 .
N(1) H(39) Cl(1) 0.98(1) 2.02(1) 2.987(1) 169(1) 6_344
